data_7021221
loop_
_publ_author_name
'Barszcz, Barbara'
'Masternak, Joanna'
'Sawka-Dobrowolska, Wanda'

_publ_section_title
;
 Assembling novel Cd(ii) complexes with multidentate nitrogen donor
 ligands obtained in situ from the system: zerovalent copper, cadmium
 oxide, 1-hydroxymethyl-3,5-dimethylpyrazole and ammonium thiocyanate.
;
_journal_issue 17
_journal_name_full 'Dalton transactions (Cambridge, England : 2003)'
_journal_page_first 5960
_journal_page_last 5963
_journal_paper_doi 10.1039/c3dt32987a
_journal_volume 42
_journal_year 2013
_chemical_formula_sum 'C6 H10 Cd N4 O S2'
_chemical_formula_weight 330.73
_chemical_name_common
;
catena-Poly-(bis(mu2-hexamathylenetetraamine)-tetra(mu2-
thicyanato)-di(methanol)dicadium(ii))
;
_chemical_name_systematic
;
catena-Poly-(bis(\m2-hexamathylenetetraamine)-
tetra(\m2-thicyanato)-di(methanol)dicadium(II))
;
_space_group_IT_number 13
_symmetry_cell_setting monoclinic
_symmetry_space_group_name_Hall '-P 2yc'
_symmetry_space_group_name_H-M 'P 1 2/c 1'
_atom_sites_solution_hydrogens geom
_atom_sites_solution_primary direct
_atom_sites_solution_secondary difmap
_audit_creation_method SHELXL-97
_cell_angle_alpha 90.00
_cell_angle_beta 107.309(2)
_cell_angle_gamma 90.00
_cell_formula_units_Z 4
_cell_length_a 8.8702(2)
_cell_length_b 9.2216(3)
_cell_length_c 13.7007(3)
_cell_measurement_temperature 100(2)
_cell_measurement_theta_max 30.00
_cell_measurement_theta_min 0.989
_cell_volume 1069.93(5)
_computing_cell_refinement
;
CrysAlis RED Oxford Diffraction Ltd., version 1.171.13
;
_computing_data_collection
;
CrysAlis CCD Oxford Diffraction Ltd., version 1.171.13
;
_computing_data_reduction
;
CrysAlis RED Oxford Diffraction Ltd., version 1.171.13
;
_computing_molecular_graphics 'SHELXTL-NT V5.1, Bruker AXS,1999'
_computing_publication_material 'SHELXL-97 (Sheldrick, 1997)'
_computing_structure_refinement 'SHELXL-97 (Sheldrick, 1997)'
_computing_structure_solution 'SHELXS-97 (Sheldrick, 1990)'
_diffrn_ambient_temperature 100(2)
_diffrn_measured_fraction_theta_full 0.986
_diffrn_measured_fraction_theta_max 0.986
_diffrn_measurement_device_type 'KM4 CCD kappa-geometry diffractometer'
_diffrn_measurement_method /w
_diffrn_radiation_monochromator graphite
_diffrn_radiation_source 'fine-focus sealed tube'
_diffrn_radiation_type MoK\a
_diffrn_radiation_wavelength 0.71073
_diffrn_reflns_av_R_equivalents 0.0234
_diffrn_reflns_av_sigmaI/netI 0.0183
_diffrn_reflns_limit_h_max 12
_diffrn_reflns_limit_h_min -12
_diffrn_reflns_limit_k_max 12
_diffrn_reflns_limit_k_min -12
_diffrn_reflns_limit_l_max 19
_diffrn_reflns_limit_l_min -18
_diffrn_reflns_number 13274
_diffrn_reflns_theta_full 30.00
_diffrn_reflns_theta_max 30.00
_diffrn_reflns_theta_min 4.69
_exptl_absorpt_coefficient_mu 2.403
_exptl_absorpt_correction_T_max 0.831
_exptl_absorpt_correction_T_min 0.665
_exptl_absorpt_correction_type numerical
_exptl_absorpt_process_details CrysAlis
_exptl_crystal_colour orange
_exptl_crystal_density_diffrn 2.053
_exptl_crystal_density_method 'not measured'
_exptl_crystal_description prism
_exptl_crystal_F_000 648
_exptl_crystal_size_max 0.15
_exptl_crystal_size_mid 0.12
_exptl_crystal_size_min 0.10
_refine_diff_density_max 0.626
_refine_diff_density_min -0.340
_refine_diff_density_rms 0.079
_refine_ls_extinction_method none
_refine_ls_goodness_of_fit_ref 0.959
_refine_ls_hydrogen_treatment mixed
_refine_ls_matrix_type full
_refine_ls_number_parameters 161
_refine_ls_number_reflns 3021
_refine_ls_number_restraints 0
_refine_ls_restrained_S_all 0.959
_refine_ls_R_factor_all 0.0192
_refine_ls_R_factor_gt 0.0160
_refine_ls_shift/su_max 0.001
_refine_ls_shift/su_mean 0.000
_refine_ls_structure_factor_coef Fsqd
_refine_ls_weighting_details 'calc w=1/[\s^2^(Fo^2^)+(0.0376P)^2^+0.0000P] where P=(Fo^2^+2Fc^2^)/3'
_refine_ls_weighting_scheme calc
_refine_ls_wR_factor_gt 0.0437
_refine_ls_wR_factor_ref 0.0446
_reflns_number_gt 2746
_reflns_number_total 3021
_reflns_threshold_expression >2sigma(I)
_cod_data_source_file c3dt32987a.txt
_cod_data_source_block (4)
_cod_original_sg_symbol_H-M 'P 2/c'
_cod_database_code 7021221

loop_
_symmetry_equiv_pos_as_xyz
'x, y, z'
'-x, y, -z+1/2'
'-x, -y, -z'
'x, -y, z-1/2'

loop_
_atom_site_label
_atom_site_type_symbol
_atom_site_fract_x
_atom_site_fract_y
_atom_site_fract_z
_atom_site_U_iso_or_equiv
_atom_site_adp_type
_atom_site_occupancy
_atom_site_symmetry_multiplicity
_atom_site_calc_flag
_atom_site_refinement_flags
Cd2 Cd 0.0000 0.661776(15) 0.2500 0.01219(5) Uani 1 2 d S
Cd1 Cd -0.5000 1.0000 0.0000 0.01053(5) Uani 1 2 d S
S1 S -0.56394(4) 0.74789(4) 0.08055(3) 0.01355(7) Uani 1 1 d .
S2 S 0.07373(4) 0.86953(4) 0.13398(3) 0.01569(8) Uani 1 1 d .
N2 N -0.35565(14) 1.31805(13) 0.27827(8) 0.0120(2) Uani 1 1 d .
N1 N -0.49968(13) 1.13105(13) 0.16046(8) 0.0109(2) Uani 1 1 d .
C1 C -0.35721(16) 1.22507(16) 0.19074(10) 0.0122(3) Uani 1 1 d .
H11 H -0.3564(18) 1.2823(19) 0.1355(12) 0.008(4) Uiso 1 1 d .
H12 H -0.2674(19) 1.1620(16) 0.2100(13) 0.011(4) Uiso 1 1 d .
C2 C -0.5000 1.4079(2) 0.2500 0.0137(4) Uani 1 2 d S
H2 H -0.5007(17) 1.4690(17) 0.1967(11) 0.005(4) Uiso 1 1 d .
C3 C -0.35813(16) 1.22540(16) 0.36481(10) 0.0119(3) Uani 1 1 d .
H31 H -0.2688(19) 1.1671(15) 0.3817(12) 0.009(4) Uiso 1 1 d .
H32 H -0.3569(19) 1.2828(18) 0.4193(12) 0.008(4) Uiso 1 1 d .
C4 C -0.5000 1.0404(2) 0.2500 0.0112(3) Uani 1 2 d S
H4 H -0.598(2) 0.9834(19) 0.2318(13) 0.018(5) Uiso 1 1 d .
N3 N -0.25519(14) 0.63871(14) 0.15228(10) 0.0175(3) Uani 1 1 d .
N4 N -0.23584(14) 0.97654(14) 0.06778(9) 0.0153(2) Uani 1 1 d .
C6 C -0.38199(16) 0.68677(15) 0.12292(10) 0.0131(3) Uani 1 1 d .
C5 C -0.10787(16) 0.93337(15) 0.09539(10) 0.0124(3) Uani 1 1 d .
C7 C -0.0299(2) 0.3741(2) 0.09386(14) 0.0299(4) Uani 1 1 d .
H71 H -0.1350 0.4128 0.0706 0.032(5) Uiso 1 1 calc R
H72 H -0.0301 0.2868 0.1319 0.044(6) Uiso 1 1 calc R
H73 H 0.0065 0.3529 0.0361 0.045(7) Uiso 1 1 calc R
O1 O 0.07210(13) 0.47744(13) 0.15749(9) 0.0213(2) Uani 1 1 d .
H1 H 0.153(3) 0.447(2) 0.1759(15) 0.033(6) Uiso 1 1 d .

loop_
_atom_site_aniso_label
_atom_site_aniso_U_11
_atom_site_aniso_U_22
_atom_site_aniso_U_33
_atom_site_aniso_U_23
_atom_site_aniso_U_13
_atom_site_aniso_U_12
Cd2 0.01000(7) 0.01160(9) 0.01339(7) 0.000 0.00106(5) 0.000
Cd1 0.01042(7) 0.01075(9) 0.00996(7) 0.00070(4) 0.00231(5) 0.00140(5)
S1 0.01115(14) 0.01415(18) 0.01448(15) 0.00337(12) 0.00247(12) 0.00079(12)
S2 0.01050(14) 0.0192(2) 0.01769(16) 0.00372(13) 0.00463(12) 0.00098(13)
N2 0.0138(5) 0.0105(6) 0.0120(5) 0.0002(4) 0.0044(4) -0.0008(4)
N1 0.0109(5) 0.0105(6) 0.0109(5) 0.0000(4) 0.0030(4) 0.0003(4)
C1 0.0119(6) 0.0136(7) 0.0120(6) -0.0006(5) 0.0048(5) -0.0024(5)
C2 0.0153(8) 0.0097(10) 0.0160(9) 0.000 0.0044(7) 0.000
C3 0.0122(6) 0.0126(7) 0.0109(6) -0.0010(5) 0.0031(5) -0.0012(5)
C4 0.0134(8) 0.0095(9) 0.0112(8) 0.000 0.0042(7) 0.000
N3 0.0130(5) 0.0162(6) 0.0210(6) 0.0041(5) 0.0014(5) -0.0014(5)
N4 0.0146(5) 0.0154(6) 0.0155(6) 0.0014(4) 0.0038(5) -0.0003(5)
C6 0.0157(6) 0.0101(7) 0.0123(6) 0.0026(5) 0.0025(5) -0.0032(5)
C5 0.0162(6) 0.0108(7) 0.0106(6) -0.0002(5) 0.0047(5) -0.0025(5)
C7 0.0212(7) 0.0295(10) 0.0336(9) -0.0142(8) -0.0003(7) -0.0013(7)
O1 0.0141(5) 0.0198(6) 0.0249(6) -0.0089(4) -0.0022(4) 0.0042(4)

loop_
_atom_type_symbol
_atom_type_description
_atom_type_scat_dispersion_real
_atom_type_scat_dispersion_imag
_atom_type_scat_source
C C 0.0033 0.0016 'International Tables Vol C Tables 4.2.6.8 and 6.1.1.4'
H H 0.0000 0.0000 'International Tables Vol C Tables 4.2.6.8 and 6.1.1.4'
N N 0.0061 0.0033 'International Tables Vol C Tables 4.2.6.8 and 6.1.1.4'
O O 0.0106 0.0060 'International Tables Vol C Tables 4.2.6.8 and 6.1.1.4'
S S 0.1246 0.1234 'International Tables Vol C Tables 4.2.6.8 and 6.1.1.4'
Cd Cd -0.8075 1.2024 'International Tables Vol C Tables 4.2.6.8 and 6.1.1.4'

loop_
_geom_angle_atom_site_label_1
_geom_angle_atom_site_label_2
_geom_angle_atom_site_label_3
_geom_angle
_geom_angle_site_symmetry_1
_geom_angle_site_symmetry_3
N3 Cd2 N3 169.25(7) . 2
N3 Cd2 O1 89.87(4) . .
N3 Cd2 O1 82.25(4) 2 .
N3 Cd2 O1 82.25(4) . 2
N3 Cd2 O1 89.87(4) 2 2
O1 Cd2 O1 85.83(7) . 2
N3 Cd2 S2 92.30(4) . 2
N3 Cd2 S2 95.35(3) 2 2
O1 Cd2 S2 177.08(3) . 2
O1 Cd2 S2 92.52(3) 2 2
N3 Cd2 S2 95.35(3) . .
N3 Cd2 S2 92.30(4) 2 .
O1 Cd2 S2 92.52(3) . .
O1 Cd2 S2 177.08(3) 2 .
S2 Cd2 S2 89.227(17) 2 .
N4 Cd1 N4 180.0 . 3_475
N4 Cd1 N1 87.44(4) . .
N4 Cd1 N1 92.56(4) 3_475 .
N4 Cd1 N1 92.56(4) . 3_475
N4 Cd1 N1 87.44(4) 3_475 3_475
N1 Cd1 N1 180.00(5) . 3_475
N4 Cd1 S1 86.12(3) . 3_475
N4 Cd1 S1 93.88(3) 3_475 3_475
N1 Cd1 S1 89.87(3) . 3_475
N1 Cd1 S1 90.13(3) 3_475 3_475
N4 Cd1 S1 93.88(3) . .
N4 Cd1 S1 86.12(3) 3_475 .
N1 Cd1 S1 90.13(3) . .
N1 Cd1 S1 89.87(3) 3_475 .
S1 Cd1 S1 180.0 3_475 .
C6 S1 Cd1 97.80(5) . .
C5 S2 Cd2 93.31(5) . .
C3 N2 C1 108.70(11) . .
C3 N2 C2 108.56(10) . .
C1 N2 C2 108.42(9) . .
C3 N1 C4 108.16(10) 2_455 .
C3 N1 C1 108.41(11) 2_455 .
C4 N1 C1 107.94(9) . .
C3 N1 Cd1 107.37(7) 2_455 .
C4 N1 Cd1 116.95(9) . .
C1 N1 Cd1 107.75(8) . .
N2 C1 N1 111.63(11) . .
N2 C1 H11 109.5(10) . .
N1 C1 H11 108.5(10) . .
N2 C1 H12 108.9(10) . .
N1 C1 H12 106.9(9) . .
H11 C1 H12 111.4(14) . .
N2 C2 N2 111.76(16) . 2_455
N2 C2 H2 110.6(9) . .
N2 C2 H2 109.6(9) 2_455 .
N2 C3 N1 111.63(10) . 2_455
N2 C3 H31 108.8(10) . .
N1 C3 H31 108.7(9) 2_455 .
N2 C3 H32 108.9(10) . .
N1 C3 H32 109.5(10) 2_455 .
H31 C3 H32 109.3(14) . .
N1 C4 N1 111.52(16) 2_455 .
N1 C4 H4 106.9(11) 2_455 .
N1 C4 H4 108.1(10) . .
C6 N3 Cd2 149.25(12) . .
C5 N4 Cd1 164.89(12) . .
N3 C6 S1 177.67(14) . .
N4 C5 S2 179.17(14) . .
O1 C7 H71 109.5 . .
O1 C7 H72 109.5 . .
H71 C7 H72 109.5 . .
O1 C7 H73 109.5 . .
H71 C7 H73 109.5 . .
H72 C7 H73 109.5 . .
C7 O1 Cd2 126.72(10) . .
C7 O1 H1 109.3(17) . .
Cd2 O1 H1 119.1(16) . .

loop_
_geom_bond_atom_site_label_1
_geom_bond_atom_site_label_2
_geom_bond_distance
_geom_bond_site_symmetry_2
Cd2 N3 2.2712(12) .
Cd2 N3 2.2712(12) 2
Cd2 O1 2.3211(12) .
Cd2 O1 2.3211(12) 2
Cd2 S2 2.6913(4) 2
Cd2 S2 2.6913(4) .
Cd1 N4 2.2594(12) .
Cd1 N4 2.2594(12) 3_475
Cd1 N1 2.5079(11) .
Cd1 N1 2.5079(11) 3_475
Cd1 S1 2.7049(4) 3_475
Cd1 S1 2.7050(4) .
S1 C6 1.6438(14) .
S2 C5 1.6474(14) .
N2 C3 1.4670(18) .
N2 C1 1.4710(17) .
N2 C2 1.4765(16) .
N1 C3 1.4859(17) 2_455
N1 C4 1.4851(16) .
N1 C1 1.4863(17) .
C1 H11 0.924(16) .
C1 H12 0.958(16) .
C2 N2 1.4766(16) 2_455
C2 H2 0.921(15) .
C3 N1 1.4859(17) 2_455
C3 H31 0.928(15) .
C3 H32 0.912(16) .
C4 N1 1.4850(16) 2_455
C4 H4 0.983(17) .
N3 C6 1.1636(18) .
N4 C5 1.1553(18) .
C7 O1 1.4204(19) .
C7 H71 0.9600 .
C7 H72 0.9600 .
C7 H73 0.9600 .
O1 H1 0.74(2) .
